data_9010615
loop_
_publ_author_name
'Gianfagna, A.'
'Andreozzi, G. B.'
'Ballirano, P.'
'Mazziotti-Tagliani S'
'Bruni, B. M.'

_publ_section_title
;Structural and chemical contrasts between prismatic and fibrous
 fluoro-edenite from Biancavilla, Sicily, Italy Locality: Biancavilla, Mt.
 Etna, Sicily, Italy
;
_journal_name_full 'The Canadian Mineralogist'
_journal_page_first 249
_journal_page_last 262
_journal_paper_doi 10.2113/gscanmin.45.2.249
_journal_volume 45
_journal_year 2007
_chemical_compound_source 'Biancavilla, Mt. Etna, Sicily, Italy'
_chemical_formula_sum
;Al0.64 Ca1.506 Cl0.02 F1.97 Fe0.497 K0.157 Mg4.255 Mn0.062 Na0.802 O22
 Si7.464 Ti0.062
;
_chemical_name_mineral Fluoro-edenite
_space_group_IT_number 12
_symmetry_space_group_name_Hall '-C 2y'
_symmetry_space_group_name_H-M 'C 1 2/m 1'
_cell_angle_alpha 90
_cell_angle_beta 104.620
_cell_angle_gamma 90
_cell_formula_units_Z 2
_cell_length_a 9.8125
_cell_length_b 18.0188
_cell_length_c 5.2781
_cell_volume 903.002
_database_code_amcsd 0006136
_exptl_crystal_density_diffrn 3.088
_cod_original_formula_sum
;K.157 Na.802 Ca1.506 Al.64 Ti.062 Mg4.255 Fe.497 Mn.062 Si7.464 O22 F1.97
 Cl.02
;
_cod_database_code 9010615

loop_
_space_group_symop_operation_xyz
x,y,z
1/2+x,1/2+y,z
x,-y,z
1/2+x,1/2-y,z
-x,y,-z
1/2-x,1/2+y,-z
-x,-y,-z
1/2-x,1/2-y,-z

loop_
_atom_site_label
_atom_site_fract_x
_atom_site_fract_y
_atom_site_fract_z
_atom_site_occupancy
_atom_site_U_iso_or_equiv
_atom_site_type_symbol
_atom_site_attached_hydrogens
KA 0.00000 0.50000 0.00000 0.15700 0.02000 K 0
NaAm 0.07400 0.50000 0.06700 0.15400 0.03000 Na 0
CaM4 0.00000 0.27610 0.50000 0.75300 0.01100 Ca 0
NaM4 0.00000 0.27610 0.50000 0.24700 0.01100 Na 0
AlM1 0.00000 0.08860 0.50000 0.05200 0.00600 Al 0
TiM1 0.00000 0.08860 0.50000 0.03100 0.00600 Ti 0
MgM1 0.00000 0.08860 0.50000 0.91700 0.00600 Mg 0
Fe3+M2 0.00000 0.17670 0.00000 0.16700 0.00600 Fe 0
Fe2+M2 0.00000 0.17670 0.00000 0.06300 0.00600 Fe 0
MnM2 0.00000 0.17670 0.00000 0.03100 0.00600 Mn 0
MgM2 0.00000 0.17670 0.00000 0.72900 0.00600 Mg 0
Fe2+M3 0.00000 0.00000 0.00000 0.03700 0.00600 Fe 0
MgM3 0.00000 0.00000 0.00000 0.96300 0.00600 Mg 0
SiT1 0.28070 0.08380 0.29610 0.93300 0.00500 Si 0
AlT1 0.28070 0.08380 0.29610 0.06700 0.00500 Al 0
SiT2 0.29130 0.17090 0.80470 0.93300 0.00500 Si 0
AlT2 0.29130 0.17090 0.80470 0.06700 0.00500 Al 0
O1 0.11150 0.08510 0.22190 1.00000 0.01000 O 0
O2 0.11910 0.17270 0.72170 1.00000 0.01000 O 0
F3 0.10280 0.00000 0.70770 0.98500 0.01000 F 0
Cl3 0.10280 0.00000 0.70770 0.01000 0.01000 Cl 0
O4 0.36700 0.24870 0.79030 1.00000 0.01000 O 0
O5 0.34630 0.13440 0.09860 1.00000 0.01000 O 0
O6 0.34530 0.11680 0.59590 1.00000 0.01000 O 0
O7 0.34250 0.00000 0.29170 1.00000 0.01000 O 0

loop_
_cod_changelog_entry_id
_cod_changelog_entry_author
_cod_changelog_entry_date
_cod_changelog_entry_text
1
;cod-tools version 3.8.0
Id: cif_guess_AMCSD_atom_types 9581 2023-05-17 12:35:41Z saulius
;
2023-05-23T09:20:58+03:00
;Derived atom types and hydrogen counts
from atom names that follow the AMCSD naming convention
(Wat == water, O-H == hydroxyl).
;

loop_
_cod_related_entry_id
_cod_related_entry_database
_cod_related_entry_code
1 AMCSD 0006136
